data_1563970
loop_
_publ_author_name
'Voda, Irina'
'Makhloufi, Gamall'
'Druta, Vadim'
'Lozan, Vasile'
'Shova, Sergiu'
'Bourosh, Paulina'
'Kravtsov, Victor'
'Janiak, Christoph'

_publ_section_title
;
 Mixed-ligand coordination compounds based on the rigid
 4,4&#x2032;-bis(1-imidazolyl)biphenyl and pyridinedicarboxylate ligands
;
_journal_name_full 'Inorganica Chimica Acta'
_journal_page_first 526
_journal_page_last 534
_journal_paper_doi 10.1016/j.ica.2018.06.038
_journal_volume 482
_journal_year 2018
_chemical_formula_sum 'C32 H28 N6 Ni2 O12'
_chemical_formula_weight 806.02
_space_group_IT_number 15
_space_group_name_Hall '-C 2yc'
_space_group_name_H-M_alt 'C 1 2/c 1'
_symmetry_cell_setting monoclinic
_symmetry_space_group_name_H-M 'C 1 2/c 1'
_atom_sites_solution_hydrogens geom
_atom_sites_solution_primary direct
_atom_sites_solution_secondary difmap
_audit_creation_method SHELXL-97
_cell_angle_alpha 90.00
_cell_angle_beta 91.356(4)
_cell_angle_gamma 90.00
_cell_formula_units_Z 4
_cell_length_a 21.2949(10)
_cell_length_b 7.2200(5)
_cell_length_c 20.5173(10)
_cell_measurement_reflns_used 2268
_cell_measurement_temperature 293(2)
_cell_measurement_theta_max 29.0965
_cell_measurement_theta_min 2.9733
_cell_volume 3153.6(3)
_computing_structure_refinement 'SHELXL-97 (Sheldrick, 1997)'
_computing_structure_solution 'SHELXS-97 (Sheldrick, 1990)'
_diffrn_ambient_temperature 293(2)
_diffrn_detector_area_resol_mean 15.9914
_diffrn_measured_fraction_theta_full 0.994
_diffrn_measured_fraction_theta_max 0.994
_diffrn_measurement_device_type 'Xcalibur, Eos'
_diffrn_radiation_monochromator graphite
_diffrn_radiation_source 'fine-focus sealed tube'
_diffrn_radiation_type MoK\a
_diffrn_radiation_wavelength 0.71073
_diffrn_reflns_av_R_equivalents 0.0258
_diffrn_reflns_av_sigmaI/netI 0.0499
_diffrn_reflns_limit_h_max 19
_diffrn_reflns_limit_h_min -25
_diffrn_reflns_limit_k_max 5
_diffrn_reflns_limit_k_min -8
_diffrn_reflns_limit_l_max 24
_diffrn_reflns_limit_l_min -19
_diffrn_reflns_number 5014
_diffrn_reflns_theta_full 25.50
_diffrn_reflns_theta_max 25.50
_diffrn_reflns_theta_min 3.13
_exptl_absorpt_coefficient_mu 1.273
_exptl_absorpt_correction_T_max 1.00000
_exptl_absorpt_correction_T_min 0.98054
_exptl_absorpt_correction_type multi-scan
_exptl_absorpt_process_details CrystAlis
_exptl_crystal_colour blue
_exptl_crystal_density_diffrn 1.698
_exptl_crystal_density_method 'not measured'
_exptl_crystal_description block
_exptl_crystal_F_000 1656
_exptl_crystal_size_max 0.35
_exptl_crystal_size_mid 0.20
_exptl_crystal_size_min 0.10
_refine_diff_density_max 0.299
_refine_diff_density_min -0.331
_refine_diff_density_rms 0.067
_refine_ls_extinction_method none
_refine_ls_goodness_of_fit_ref 1.001
_refine_ls_hydrogen_treatment mixed
_refine_ls_matrix_type full
_refine_ls_number_parameters 247
_refine_ls_number_reflns 2934
_refine_ls_number_restraints 0
_refine_ls_restrained_S_all 1.001
_refine_ls_R_factor_all 0.0467
_refine_ls_R_factor_gt 0.0353
_refine_ls_shift/su_max 0.001
_refine_ls_shift/su_mean 0.000
_refine_ls_structure_factor_coef Fsqd
_refine_ls_weighting_details 'calc w=1/[\s^2^(Fo^2^)+(0.0395P)^2^+0.0000P] where P=(Fo^2^+2Fc^2^)/3'
_refine_ls_weighting_scheme calc
_refine_ls_wR_factor_gt 0.0798
_refine_ls_wR_factor_ref 0.0867
_reflns_number_gt 2418
_reflns_number_total 2934
_reflns_threshold_expression >2sigma(I)
_cod_data_source_file comp2_pb_2677.cif
_cod_data_source_block pb_2677
_cod_depositor_comments 'Adding Fobs data.'
_cod_original_sg_symbol_H-M C2/c
_cod_database_code 1563970

loop_
_symmetry_equiv_pos_as_xyz
'x, y, z'
'-x, y, -z+1/2'
'x+1/2, y+1/2, z'
'-x+1/2, y+1/2, -z+1/2'
'-x, -y, -z'
'x, -y, z-1/2'
'-x+1/2, -y+1/2, -z'
'x+1/2, -y+1/2, z-1/2'

loop_
_atom_site_label
_atom_site_type_symbol
_atom_site_fract_x
_atom_site_fract_y
_atom_site_fract_z
_atom_site_U_iso_or_equiv
_atom_site_adp_type
_atom_site_occupancy
_atom_site_symmetry_multiplicity
_atom_site_calc_flag
_atom_site_refinement_flags
_atom_site_disorder_assembly
_atom_site_disorder_group
Ni1 Ni 0.285899(14) 0.93466(5) 0.106864(15) 0.02389(13) Uani 1 1 d . . .
O1 O 0.22967(8) 1.0095(3) 0.02223(8) 0.0311(5) Uani 1 1 d . . .
O2 O 0.13753(8) 1.1443(3) -0.00328(9) 0.0399(5) Uani 1 1 d . . .
O3 O 0.30504(8) 0.8935(3) 0.20741(8) 0.0306(5) Uani 1 1 d . . .
O4 O 0.26092(9) 0.9121(3) 0.30447(8) 0.0342(5) Uani 1 1 d . . .
O1W O 0.31850(9) 1.2057(3) 0.11690(10) 0.0320(5) Uani 1 1 d . . .
H1W1 H 0.3284(13) 1.256(5) 0.0843(15) 0.048 Uiso 1 1 d . . .
H2W1 H 0.2972(14) 1.274(5) 0.1376(16) 0.048 Uiso 1 1 d . . .
O2W O 0.25547(10) 0.6608(3) 0.09640(10) 0.0370(5) Uani 1 1 d . . .
H1W2 H 0.2516(16) 0.593(5) 0.1264(16) 0.056 Uiso 1 1 d . . .
H2W2 H 0.2622(16) 0.611(6) 0.0673(16) 0.056 Uiso 1 1 d . . .
N1 N 0.20488(9) 1.0001(3) 0.14551(9) 0.0225(5) Uani 1 1 d . . .
N2 N 0.36608(10) 0.8673(3) 0.06165(10) 0.0297(6) Uani 1 1 d . . .
N3 N 0.42754(9) 0.8335(4) -0.02210(10) 0.0275(5) Uani 1 1 d . . .
C1 C 0.17565(13) 1.0722(4) 0.03573(13) 0.0291(6) Uani 1 1 d . . .
C2 C 0.15836(12) 1.0610(4) 0.10702(13) 0.0261(6) Uani 1 1 d . . .
C3 C 0.10143(13) 1.1102(5) 0.13328(14) 0.0396(8) Uani 1 1 d . . .
H3A H 0.0690 1.1564 0.1069 0.047 Uiso 1 1 calc R . .
C4 C 0.09394(13) 1.0893(5) 0.19918(15) 0.0447(9) Uani 1 1 d . . .
H4A H 0.0555 1.1170 0.2173 0.054 Uiso 1 1 calc R . .
C5 C 0.14318(12) 1.0273(4) 0.23896(14) 0.0342(7) Uani 1 1 d . . .
H5A H 0.1387 1.0149 0.2837 0.041 Uiso 1 1 calc R . .
C6 C 0.19895(11) 0.9848(4) 0.20965(12) 0.0238(6) Uani 1 1 d . . .
C7 C 0.25955(12) 0.9248(4) 0.24430(12) 0.0250(6) Uani 1 1 d . . .
C8 C 0.37460(12) 0.9086(4) 0.00025(13) 0.0343(7) Uani 1 1 d . . .
H8A H 0.3472 0.9812 -0.0248 0.041 Uiso 1 1 calc R . .
C9 C 0.45444(13) 0.7388(5) 0.02887(14) 0.0454(9) Uani 1 1 d . . .
H9A H 0.4917 0.6718 0.0285 0.054 Uiso 1 1 calc R . .
C10 C 0.41660(13) 0.7614(5) 0.07967(14) 0.0467(9) Uani 1 1 d . . .
H10A H 0.4238 0.7122 0.1211 0.056 Uiso 1 1 calc R . .
C11 C 0.44904(11) 0.8453(4) -0.08779(12) 0.0269(6) Uani 1 1 d . . .
C12 C 0.40817(12) 0.8996(4) -0.13702(13) 0.0328(7) Uani 1 1 d . . .
H12A H 0.3670 0.9304 -0.1275 0.039 Uiso 1 1 calc R . .
C13 C 0.42794(12) 0.9086(4) -0.20060(13) 0.0340(7) Uani 1 1 d . . .
H13A H 0.4000 0.9458 -0.2336 0.041 Uiso 1 1 calc R . .
C14 C 0.48950(12) 0.8623(4) -0.21572(13) 0.0298(7) Uani 1 1 d . . .
C15 C 0.53010(12) 0.8100(5) -0.16504(13) 0.0382(8) Uani 1 1 d . . .
H15A H 0.5715 0.7803 -0.1742 0.046 Uiso 1 1 calc R . .
C16 C 0.51064(11) 0.8012(5) -0.10136(13) 0.0364(8) Uani 1 1 d . . .
H16A H 0.5385 0.7660 -0.0681 0.044 Uiso 1 1 calc R . .

loop_
_atom_site_aniso_label
_atom_site_aniso_U_11
_atom_site_aniso_U_22
_atom_site_aniso_U_33
_atom_site_aniso_U_23
_atom_site_aniso_U_13
_atom_site_aniso_U_12
Ni1 0.0269(2) 0.0289(2) 0.01613(19) 0.00009(16) 0.00535(13) 0.00286(15)
O1 0.0366(11) 0.0384(12) 0.0184(9) 0.0003(9) 0.0028(7) 0.0050(9)
O2 0.0398(11) 0.0506(15) 0.0290(11) 0.0115(11) -0.0073(9) 0.0019(10)
O3 0.0309(10) 0.0414(13) 0.0195(9) 0.0024(9) 0.0032(7) 0.0050(9)
O4 0.0506(12) 0.0361(13) 0.0161(10) 0.0020(9) 0.0039(8) 0.0027(10)
O1W 0.0363(11) 0.0319(13) 0.0280(11) 0.0019(10) 0.0073(8) 0.0000(9)
O2W 0.0588(13) 0.0300(14) 0.0228(11) -0.0044(10) 0.0110(10) -0.0054(11)
N1 0.0255(11) 0.0225(13) 0.0196(11) 0.0004(10) 0.0027(8) -0.0007(10)
N2 0.0315(12) 0.0357(15) 0.0222(12) 0.0006(11) 0.0072(9) 0.0012(11)
N3 0.0235(11) 0.0355(15) 0.0238(12) -0.0021(11) 0.0050(8) 0.0021(10)
C1 0.0377(16) 0.0274(17) 0.0220(14) 0.0012(13) -0.0028(11) -0.0029(13)
C2 0.0276(14) 0.0257(16) 0.0251(14) -0.0021(13) 0.0008(11) -0.0013(12)
C3 0.0291(15) 0.048(2) 0.0411(18) -0.0040(17) -0.0008(12) 0.0083(14)
C4 0.0285(16) 0.062(3) 0.0439(19) -0.0043(18) 0.0133(13) 0.0053(15)
C5 0.0347(15) 0.042(2) 0.0259(15) -0.0026(15) 0.0123(11) -0.0001(14)
C6 0.0298(14) 0.0241(15) 0.0177(13) -0.0008(12) 0.0045(10) -0.0025(12)
C7 0.0353(15) 0.0191(14) 0.0208(14) -0.0016(12) 0.0028(11) -0.0044(12)
C8 0.0285(14) 0.045(2) 0.0296(16) 0.0009(15) 0.0067(11) 0.0103(13)
C9 0.0350(15) 0.071(3) 0.0299(16) 0.0039(18) 0.0040(12) 0.0201(16)
C10 0.0468(17) 0.069(3) 0.0243(15) 0.0091(17) 0.0048(12) 0.0210(18)
C11 0.0256(13) 0.0336(18) 0.0219(14) -0.0047(13) 0.0050(10) -0.0010(12)
C12 0.0206(13) 0.050(2) 0.0279(15) -0.0002(15) 0.0089(10) 0.0082(13)
C13 0.0253(14) 0.050(2) 0.0265(15) 0.0007(15) 0.0020(10) 0.0066(14)
C14 0.0257(13) 0.0388(19) 0.0251(15) 0.0006(14) 0.0065(10) -0.0027(13)
C15 0.0209(13) 0.062(2) 0.0319(15) -0.0034(16) 0.0074(11) 0.0028(14)
C16 0.0236(13) 0.060(2) 0.0256(15) -0.0026(16) -0.0016(10) 0.0072(14)

loop_
_atom_type_symbol
_atom_type_description
_atom_type_scat_dispersion_real
_atom_type_scat_dispersion_imag
_atom_type_scat_source
C C 0.0033 0.0016 'International Tables Vol C Tables 4.2.6.8 and 6.1.1.4'
H H 0.0000 0.0000 'International Tables Vol C Tables 4.2.6.8 and 6.1.1.4'
N N 0.0061 0.0033 'International Tables Vol C Tables 4.2.6.8 and 6.1.1.4'
O O 0.0106 0.0060 'International Tables Vol C Tables 4.2.6.8 and 6.1.1.4'
Ni Ni 0.3393 1.1124 'International Tables Vol C Tables 4.2.6.8 and 6.1.1.4'

loop_
_geom_angle_atom_site_label_1
_geom_angle_atom_site_label_2
_geom_angle_atom_site_label_3
_geom_angle
_geom_angle_site_symmetry_1
_geom_angle_site_symmetry_3
N1 Ni1 N2 176.35(8) . .
N1 Ni1 O1W 91.60(8) . .
N2 Ni1 O1W 89.33(9) . .
N1 Ni1 O2W 89.77(9) . .
N2 Ni1 O2W 89.34(9) . .
O1W Ni1 O2W 178.59(8) . .
N1 Ni1 O3 77.98(7) . .
N2 Ni1 O3 105.57(8) . .
O1W Ni1 O3 88.83(8) . .
O2W Ni1 O3 91.10(8) . .
N1 Ni1 O1 77.83(7) . .
N2 Ni1 O1 98.62(8) . .
O1W Ni1 O1 91.24(8) . .
O2W Ni1 O1 89.40(9) . .
O3 Ni1 O1 155.81(7) . .
C1 O1 Ni1 113.70(16) . .
C7 O3 Ni1 115.24(16) . .
C2 N1 C6 122.0(2) . .
C2 N1 Ni1 119.18(17) . .
C6 N1 Ni1 118.84(17) . .
C8 N2 C10 105.2(2) . .
C8 N2 Ni1 121.58(19) . .
C10 N2 Ni1 132.83(19) . .
C8 N3 C9 106.4(2) . .
C8 N3 C11 125.9(2) . .
C9 N3 C11 127.7(2) . .
O2 C1 O1 126.1(3) . .
O2 C1 C2 118.3(3) . .
O1 C1 C2 115.6(2) . .
N1 C2 C3 120.1(2) . .
N1 C2 C1 113.3(2) . .
C3 C2 C1 126.5(2) . .
C4 C3 C2 118.6(3) . .
C3 C4 C5 120.7(3) . .
C6 C5 C4 117.5(3) . .
N1 C6 C5 121.1(2) . .
N1 C6 C7 112.7(2) . .
C5 C6 C7 126.1(2) . .
O4 C7 O3 125.7(2) . .
O4 C7 C6 119.1(2) . .
O3 C7 C6 115.1(2) . .
N2 C8 N3 111.9(3) . .
C10 C9 N3 106.6(3) . .
C9 C10 N2 110.0(3) . .
C12 C11 C16 120.3(2) . .
C12 C11 N3 119.8(2) . .
C16 C11 N3 120.0(2) . .
C11 C12 C13 120.4(2) . .
C12 C13 C14 120.5(3) . .
C15 C14 C13 118.1(2) . .
C15 C14 C14 120.8(3) . 2_654
C13 C14 C14 121.1(3) . 2_654
C16 C15 C14 121.7(2) . .
C15 C16 C11 119.1(2) . .

loop_
_geom_bond_atom_site_label_1
_geom_bond_atom_site_label_2
_geom_bond_distance
_geom_bond_site_symmetry_2
Ni1 N1 1.9731(19) .
Ni1 N2 2.022(2) .
Ni1 O1W 2.085(2) .
Ni1 O2W 2.090(2) .
Ni1 O3 2.1143(17) .
Ni1 O1 2.1546(18) .
O1 C1 1.273(3) .
O2 C1 1.241(3) .
O3 C7 1.264(3) .
O4 C7 1.237(3) .
N1 C2 1.327(3) .
N1 C6 1.330(3) .
N2 C8 1.311(3) .
N2 C10 1.364(4) .
N3 C8 1.342(3) .
N3 C9 1.364(4) .
N3 C11 1.436(3) .
C1 C2 1.519(4) .
C2 C3 1.385(4) .
C3 C4 1.373(4) .
C4 C5 1.388(4) .
C5 C6 1.378(3) .
C6 C7 1.522(4) .
C9 C10 1.342(4) .
C11 C12 1.375(4) .
C11 C16 1.385(3) .
C12 C13 1.382(4) .
C13 C14 1.395(4) .
C14 C15 1.389(4) .
C14 C14 1.486(5) 2_654
C15 C16 1.382(4) .

loop_
_geom_hbond_atom_site_label_D
_geom_hbond_atom_site_label_H
_geom_hbond_atom_site_label_A
_geom_hbond_distance_DH
_geom_hbond_distance_HA
_geom_hbond_distance_DA
_geom_hbond_angle_DHA
_geom_hbond_site_symmetry_A
O1W H1W1 O2 0.79(3) 1.97(3) 2.755(3) 172(3) 7_575
O1W H2W1 O4 0.80(3) 2.00(3) 2.795(3) 172(4) 4
O2W H1W2 O4 0.79(4) 1.95(4) 2.742(3) 175(4) 4_545
O2W H2W2 O1 0.72(3) 2.04(3) 2.752(3) 171(4) 7_565

_cod_database_fobs_code 1563970
